data_7251587
loop_
_publ_author_name
'Lv, Ruibing'
'Wang, Guangli'
'Jiao, Fangbao'
'Luo, Zhenghang'
'Song, Yujie'
'Wang, Wentao'
'Zhang, Qi'

_publ_section_title
;
 Template directed strategy of green energetic metal--organic frameworks
 for enhancing oxygen balance and near infrared laser initiation
;
_journal_issue 6
_journal_name_full 'Green Chemistry'
_journal_page_first 2894
_journal_page_last 2903
_journal_paper_doi 10.1039/D5GC05064B
_journal_volume 28
_journal_year 2026
_chemical_formula_moiety 'C4 H4 Ag N8, N3 O4'
_chemical_formula_sum 'C4 H4 Ag N11 O4'
_chemical_formula_weight 378.05
_space_group_crystal_system monoclinic
_space_group_IT_number 14
_space_group_name_Hall '-P 2yn'
_space_group_name_H-M_alt 'P 1 21/n 1'
_atom_sites_solution_hydrogens geom
_atom_sites_solution_primary dual
_atom_sites_solution_secondary difmap
_audit_creation_date 2025-11-24
_audit_creation_method
;
Olex2 1.5
(compiled 2022.04.07 svn.rca3783a0 for OlexSys, GUI svn.r6498)
;
_audit_update_record
;
2025-11-28 deposited with the CCDC.	2025-12-12 downloaded from the CCDC.
;
_cell_angle_alpha 90.00
_cell_angle_beta 99.362(15)
_cell_angle_gamma 90.00
_cell_formula_units_Z 4
_cell_length_a 7.052(3)
_cell_length_b 13.474(6)
_cell_length_c 11.786(5)
_cell_measurement_reflns_used 5092
_cell_measurement_temperature 273.15
_cell_measurement_theta_max 29.03
_cell_measurement_theta_min 3.02
_cell_volume 1105.0(8)
_computing_molecular_graphics 'Olex2 1.5 (Dolomanov et al., 2009)'
_computing_publication_material 'Olex2 1.5 (Dolomanov et al., 2009)'
_computing_structure_refinement 'XL  (Sheldrick, 2008)'
_computing_structure_solution 'SHELXT 2018/2 (Sheldrick, 2018)'
_diffrn_ambient_temperature 273.15
_diffrn_measured_fraction_theta_full 0.995
_diffrn_measured_fraction_theta_max 0.995
_diffrn_measurement_device_type 'CCD area detector'
_diffrn_measurement_method 'phi and omega scans'
_diffrn_radiation_monochromator graphite
_diffrn_radiation_type MoK\a
_diffrn_radiation_wavelength 0.71073
_diffrn_reflns_av_R_equivalents 0.1183
_diffrn_reflns_av_unetI/netI 0.0866
_diffrn_reflns_limit_h_max 8
_diffrn_reflns_limit_h_min -10
_diffrn_reflns_limit_k_max 17
_diffrn_reflns_limit_k_min -19
_diffrn_reflns_limit_l_max 16
_diffrn_reflns_limit_l_min -15
_diffrn_reflns_number 21093
_diffrn_reflns_theta_full 30.60
_diffrn_reflns_theta_max 30.60
_diffrn_reflns_theta_min 3.02
_diffrn_source 'fine-focus sealed tube'
_diffrn_source_current 30.0
_diffrn_source_power 1.5
_diffrn_source_voltage 50.0
_exptl_absorpt_coefficient_mu 1.866
_exptl_absorpt_correction_T_max 0.7300
_exptl_absorpt_correction_T_min 0.6843
_exptl_absorpt_correction_type none
_exptl_crystal_colour 'clear whiteish colourless'
_exptl_crystal_colour_lustre clear
_exptl_crystal_colour_modifier whiteish
_exptl_crystal_colour_primary colourless
_exptl_crystal_density_diffrn 2.272
_exptl_crystal_density_method 'not measured'
_exptl_crystal_description block
_exptl_crystal_F_000 736
_exptl_crystal_size_max 0.22
_exptl_crystal_size_mid 0.2
_exptl_crystal_size_min 0.18
_refine_diff_density_max 0.388
_refine_diff_density_min -0.468
_refine_diff_density_rms 0.100
_refine_ls_extinction_method none
_refine_ls_goodness_of_fit_ref 1.005
_refine_ls_hydrogen_treatment mixed
_refine_ls_matrix_type full
_refine_ls_number_parameters 245
_refine_ls_number_reflns 3377
_refine_ls_number_restraints 262
_refine_ls_restrained_S_all 1.054
_refine_ls_R_factor_all 0.1060
_refine_ls_R_factor_gt 0.0389
_refine_ls_shift/su_max 0.001
_refine_ls_shift/su_mean 0.000
_refine_ls_structure_factor_coef Fsqd
_refine_ls_weighting_details 'calc w=1/[\s^2^(Fo^2^)+(0.0178P)^2^+0.0000P] where P=(Fo^2^+2Fc^2^)/3'
_refine_ls_weighting_scheme calc
_refine_ls_wR_factor_gt 0.0638
_refine_ls_wR_factor_ref 0.0752
_reflns_number_gt 2001
_reflns_number_total 3377
_reflns_threshold_expression >2sigma(I)
_cod_data_source_file d5gc05064b2.cif
_cod_data_source_block 1
_cod_database_code 7251587
_olex2_refinement_description
;
1. Fixed Uiso
 At 1.2 times of:
  All C(H) groups
2. Restrained distances
 N4-N3 \\sim N3-N10
 with sigma of 0.01
 O1-N4 \\sim O5-N4 \\sim O9-N10 \\sim O2-N10
 with sigma of 0.01
 O5-N3 \\sim O1-N3 \\sim O9-N3 \\sim O2-N3
 with sigma of 0.01
 O9-O2 \\sim O5-O1
 with sigma of 0.01
3. Rigid bond restraints
 O5, N10, O9, N4, O2, N3, O1, N3A, O5A, N4A, O1A, N10A, O9A, O2A
 with sigma for 1-2 distances of 0.01 and sigma for 1-3 distances of 0.02
4. Uiso/Uaniso restraints and constraints
N3A \\sim N4A \\sim N10A \\sim O5A \\sim O1A \\sim O9A \\sim O2A \\sim N4 \\sim
O5 \\sim N3 \\sim O1 \\sim N10 \\sim O9 \\sim O2: within 2A with sigma of 0.01
and sigma for terminal atoms of 0.02 within 2A
5. Others
 Sof(N3A)=Sof(O5A)=Sof(N4A)=Sof(O1A)=Sof(N10A)=Sof(O9A)=Sof(O2A)=1-FVAR(1)
 Sof(O5)=Sof(N10)=Sof(O9)=Sof(N4)=Sof(O2)=Sof(N3)=Sof(O1)=FVAR(1)
6.a Aromatic/amide H refined with riding coordinates:
 C4(H4), C2(H2), C1(H1), C3(H3)
;
_olex2_submission_special_instructions 'No special instructions were received'

loop_
_space_group_symop_id
_space_group_symop_operation_xyz
1 'x, y, z'
2 '-x+1/2, y+1/2, -z+1/2'
3 '-x, -y, -z'
4 'x-1/2, -y-1/2, z-1/2'

loop_
_atom_site_label
_atom_site_type_symbol
_atom_site_fract_x
_atom_site_fract_y
_atom_site_fract_z
_atom_site_U_iso_or_equiv
_atom_site_adp_type
_atom_site_occupancy
_atom_site_symmetry_multiplicity
_atom_site_calc_flag
_atom_site_refinement_flags
_atom_site_disorder_assembly
_atom_site_disorder_group
Ag1 Ag 1.24112(3) 0.406444(19) 0.98598(2) 0.04835(11) Uani 1 1 d . . .
N12 N 0.6848(3) 0.33077(18) 0.7909(2) 0.0346(6) Uani 1 1 d . . .
N7 N 0.0310(3) 0.14119(19) 0.5684(2) 0.0417(6) Uani 1 1 d . . .
N1 N 0.5644(4) 0.25793(17) 0.7369(2) 0.0379(6) Uani 1 1 d . . .
N5 N 0.3968(4) 0.28867(18) 0.7163(2) 0.0376(6) Uani 1 1 d . . .
N2 N 0.9461(3) 0.38916(18) 0.8893(2) 0.0416(7) Uani 1 1 d . . .
N6 N 0.2813(3) 0.21299(18) 0.6640(2) 0.0378(6) Uani 1 1 d . . .
N11 N 0.8163(3) 0.46761(19) 0.8606(2) 0.0395(6) Uani 1 1 d . . .
N8 N 0.1709(4) 0.06822(19) 0.6036(2) 0.0434(7) Uani 1 1 d . . .
C4 C 0.1001(4) 0.2262(2) 0.6067(3) 0.0404(8) Uani 1 1 d . . .
H4 H 0.0357 0.2866 0.5964 0.048 Uiso 1 1 calc R . .
C2 C 0.6611(4) 0.4302(2) 0.8017(3) 0.0367(7) Uani 1 1 d . . .
H2 H 0.5514 0.4658 0.7717 0.044 Uiso 1 1 calc R . .
C1 C 0.8647(4) 0.3092(2) 0.8461(3) 0.0389(7) Uani 1 1 d . . .
H1 H 0.9203 0.2464 0.8518 0.047 Uiso 1 1 calc R . .
C3 C 0.3184(4) 0.1143(2) 0.6600(3) 0.0421(8) Uani 1 1 d . . .
H3 H 0.4328 0.0841 0.6929 0.051 Uiso 1 1 calc R . .
O5 O 0.622(3) 0.0939(8) 0.8914(12) 0.092(3) Uani 0.508(5) 1 d PDU A 1
N10 N 0.800(3) -0.1184(8) 1.0325(11) 0.066(2) Uani 0.508(5) 1 d PDU A 1
O9 O 0.8780(17) -0.0875(7) 1.1251(7) 0.072(2) Uani 0.508(5) 1 d PDU A 1
N4 N 0.7206(14) 0.0442(8) 0.9663(8) 0.053(2) Uani 0.508(5) 1 d PDU A 1
O2 O 0.7896(16) -0.2054(5) 1.0108(9) 0.116(4) Uani 0.508(5) 1 d PDU A 1
N3 N 0.7094(9) -0.0567(4) 0.9479(5) 0.0533(15) Uani 0.508(5) 1 d PDU A 1
O1 O 0.8339(10) 0.0808(4) 1.0413(5) 0.081(2) Uani 0.508(5) 1 d PDU A 1
N3A N 0.7937(10) 0.0030(5) 1.0414(6) 0.0571(16) Uani 0.492(5) 1 d PU A 2
O5A O 0.9165(17) -0.1126(7) 1.1554(8) 0.065(2) Uani 0.492(5) 1 d PU A 2
N4A N 0.820(2) -0.0966(9) 1.0552(12) 0.056(2) Uani 0.492(5) 1 d PU A 2
O1A O 0.7980(14) -0.1649(7) 0.9818(7) 0.068(2) Uani 0.492(5) 1 d PU A 2
N10A N 0.6740(18) 0.0221(8) 0.9378(11) 0.061(2) Uani 0.492(5) 1 d PU A 2
O9A O 0.5746(9) -0.0373(5) 0.8786(5) 0.080(2) Uani 0.492(5) 1 d PU A 2
O2A O 0.662(3) 0.1096(9) 0.9237(14) 0.097(3) Uani 0.492(5) 1 d PU A 2

loop_
_atom_site_aniso_label
_atom_site_aniso_U_11
_atom_site_aniso_U_22
_atom_site_aniso_U_33
_atom_site_aniso_U_23
_atom_site_aniso_U_13
_atom_site_aniso_U_12
Ag1 0.02936(14) 0.04053(16) 0.0660(2) -0.00087(13) -0.01959(11) 0.00275(11)
N12 0.0246(12) 0.0324(14) 0.0423(15) -0.0020(12) -0.0076(11) -0.0038(10)
N7 0.0280(13) 0.0385(15) 0.0522(17) -0.0053(13) -0.0130(12) -0.0021(12)
N1 0.0277(13) 0.0367(15) 0.0447(16) -0.0009(12) -0.0078(12) -0.0050(11)
N5 0.0305(13) 0.0338(14) 0.0443(15) -0.0058(12) -0.0061(12) -0.0061(11)
N2 0.0278(13) 0.0356(15) 0.0548(17) -0.0040(13) -0.0127(12) -0.0006(11)
N6 0.0271(13) 0.0326(14) 0.0486(16) -0.0054(12) -0.0093(12) -0.0038(11)
N11 0.0284(13) 0.0321(14) 0.0534(17) -0.0015(12) -0.0069(12) 0.0004(11)
N8 0.0290(14) 0.0383(15) 0.0582(17) -0.0105(13) -0.0069(12) 0.0009(12)
C4 0.0287(16) 0.0375(18) 0.050(2) -0.0026(15) -0.0083(14) -0.0010(14)
C2 0.0276(15) 0.0338(17) 0.0447(18) 0.0004(14) -0.0056(13) 0.0003(12)
C1 0.0274(15) 0.0366(18) 0.0477(19) -0.0010(15) -0.0093(14) 0.0023(13)
C3 0.0259(15) 0.0395(19) 0.056(2) -0.0068(16) -0.0066(14) 0.0007(13)
O5 0.109(7) 0.086(6) 0.072(6) 0.030(5) -0.014(4) 0.013(5)
N10 0.053(4) 0.059(5) 0.080(5) 0.005(4) -0.008(4) 0.013(4)
O9 0.073(6) 0.073(5) 0.065(6) 0.012(4) -0.007(4) 0.017(4)
N4 0.055(4) 0.048(4) 0.057(4) 0.000(3) 0.015(3) 0.005(3)
O2 0.103(5) 0.049(5) 0.170(8) 0.027(4) -0.056(5) -0.024(4)
N3 0.045(3) 0.049(3) 0.061(3) 0.003(3) -0.006(3) 0.004(3)
O1 0.083(4) 0.065(4) 0.091(4) -0.025(3) -0.003(3) 0.000(3)
N3A 0.054(3) 0.043(3) 0.070(4) -0.007(3) 0.000(3) 0.002(3)
O5A 0.068(5) 0.074(5) 0.051(4) 0.006(4) 0.002(4) 0.033(4)
N4A 0.042(4) 0.054(4) 0.068(5) 0.002(4) -0.001(4) 0.006(4)
O1A 0.069(4) 0.057(5) 0.074(4) -0.005(4) 0.002(4) -0.008(5)
N10A 0.063(5) 0.052(4) 0.072(5) 0.010(4) 0.026(3) 0.013(4)
O9A 0.076(4) 0.098(5) 0.061(4) 0.006(3) -0.003(3) -0.001(4)
O2A 0.118(8) 0.073(5) 0.102(8) 0.031(5) 0.026(6) 0.030(5)

loop_
_atom_type_symbol
_atom_type_description
_atom_type_scat_dispersion_real
_atom_type_scat_dispersion_imag
_atom_type_scat_source
C C 0.0033 0.0016 'International Tables Vol C Tables 4.2.6.8 and 6.1.1.4'
H H 0.0000 0.0000 'International Tables Vol C Tables 4.2.6.8 and 6.1.1.4'
Ag Ag -0.8971 1.1015 'International Tables Vol C Tables 4.2.6.8 and 6.1.1.4'
N N 0.0061 0.0033 'International Tables Vol C Tables 4.2.6.8 and 6.1.1.4'
O O 0.0106 0.0060 'International Tables Vol C Tables 4.2.6.8 and 6.1.1.4'

loop_
_geom_angle_atom_site_label_1
_geom_angle_atom_site_label_2
_geom_angle_atom_site_label_3
_geom_angle
_geom_angle_site_symmetry_1
_geom_angle_site_symmetry_3
_geom_angle_publ_flag
N7 Ag1 N2 156.79(10) 4_766 . ?
N7 Ag1 N11 97.10(9) 4_766 3_767 ?
N7 Ag1 N8 99.23(9) 4_766 2_656 ?
N2 Ag1 N11 100.94(9) . 3_767 ?
N2 Ag1 N8 98.55(9) . 2_656 ?
N8 Ag1 N11 78.60(9) 2_656 3_767 ?
C2 N12 N1 131.8(2) . . ?
C2 N12 C1 106.6(2) . . ?
C1 N12 N1 121.6(2) . . ?
N8 N7 Ag1 118.72(19) . 4_465 ?
C4 N7 Ag1 132.6(2) . 4_465 ?
C4 N7 N8 108.0(2) . . ?
N5 N1 N12 110.4(2) . . ?
N1 N5 N6 108.3(2) . . ?
N11 N2 Ag1 124.46(18) . . ?
C1 N2 Ag1 127.8(2) . . ?
C1 N2 N11 107.7(2) . . ?
C4 N6 N5 124.2(3) . . ?
C4 N6 C3 106.4(2) . . ?
C3 N6 N5 129.3(2) . . ?
N2 N11 Ag1 120.08(18) . 3_767 ?
C2 N11 Ag1 114.7(2) . 3_767 ?
C2 N11 N2 107.2(2) . . ?
N7 N8 Ag1 133.12(19) . 2_646 ?
C3 N8 Ag1 113.1(2) . 2_646 ?
C3 N8 N7 106.4(3) . . ?
N7 C4 N6 109.1(3) . . ?
N7 C4 H4 125.5 . . ?
N6 C4 H4 125.5 . . ?
N12 C2 H2 125.5 . . ?
N11 C2 N12 109.1(3) . . ?
N11 C2 H2 125.5 . . ?
N12 C1 H1 125.3 . . ?
N2 C1 N12 109.3(3) . . ?
N2 C1 H1 125.3 . . ?
N6 C3 H3 125.0 . . ?
N8 C3 N6 110.1(3) . . ?
N8 C3 H3 125.0 . . ?
O9 N10 N3 122.4(8) . . ?
O2 N10 O9 122.0(12) . . ?
O2 N10 N3 115.5(8) . . ?
O5 N4 N3 114.4(7) . . ?
O1 N4 O5 122.5(11) . . ?
O1 N4 N3 122.6(7) . . ?
N10 N3 N4 118.3(6) . . ?
N4A N3A N10A 109.9(9) . . ?
O5A N4A N3A 108.6(9) . . ?
O1A N4A N3A 129.8(13) . . ?
O1A N4A O5A 120.1(12) . . ?
O9A N10A N3A 126.6(10) . . ?
O2A N10A N3A 109.0(12) . . ?
O2A N10A O9A 123.6(13) . . ?

loop_
_geom_bond_atom_site_label_1
_geom_bond_atom_site_label_2
_geom_bond_distance
_geom_bond_site_symmetry_2
_geom_bond_publ_flag
Ag1 N7 2.211(2) 4_766 ?
Ag1 N2 2.216(3) . ?
Ag1 N11 2.560(3) 3_767 ?
Ag1 N8 2.542(3) 2_656 ?
N12 N1 1.383(3) . ?
N12 C2 1.359(4) . ?
N12 C1 1.360(4) . ?
N7 Ag1 2.211(2) 4_465 ?
N7 N8 1.407(3) . ?
N7 C4 1.297(4) . ?
N1 N5 1.238(3) . ?
N5 N6 1.385(3) . ?
N2 N11 1.403(3) . ?
N2 C1 1.286(4) . ?
N6 C4 1.357(3) . ?
N6 C3 1.358(4) . ?
N11 Ag1 2.560(3) 3_767 ?
N11 C2 1.299(4) . ?
N8 Ag1 2.542(3) 2_646 ?
N8 C3 1.298(4) . ?
C4 H4 0.9300 . ?
C2 H2 0.9300 . ?
C1 H1 0.9300 . ?
C3 H3 0.9300 . ?
O5 N4 1.232(9) . ?
N10 O9 1.213(9) . ?
N10 O2 1.201(9) . ?
N10 N3 1.373(12) . ?
N4 N3 1.377(11) . ?
N4 O1 1.197(7) . ?
N3A N4A 1.361(14) . ?
N3A N10A 1.391(14) . ?
O5A N4A 1.280(14) . ?
N4A O1A 1.256(13) . ?
N10A O9A 1.208(11) . ?
N10A O2A 1.191(16) . ?

loop_
_geom_torsion_atom_site_label_1
_geom_torsion_atom_site_label_2
_geom_torsion_atom_site_label_3
_geom_torsion_atom_site_label_4
_geom_torsion
_geom_torsion_site_symmetry_1
_geom_torsion_site_symmetry_2
_geom_torsion_site_symmetry_3
_geom_torsion_site_symmetry_4
_geom_torsion_publ_flag
Ag1 N7 N8 Ag1 40.2(3) 4_465 . . 2_646 ?
Ag1 N7 N8 C3 -173.0(2) 4_465 . . . ?
Ag1 N7 C4 N6 171.6(2) 4_465 . . . ?
Ag1 N2 N11 Ag1 -48.4(3) . . . 3_767 ?
Ag1 N2 N11 C2 178.2(2) . . . . ?
Ag1 N2 C1 N12 -178.39(19) . . . . ?
Ag1 N11 C2 N12 -136.2(2) 3_767 . . . ?
Ag1 N8 C3 N6 154.7(2) 2_646 . . . ?
N12 N1 N5 N6 -179.1(2) . . . . ?
N7 Ag1 N2 N11 -178.4(2) 4_766 . . . ?
N7 Ag1 N2 C1 -1.1(5) 4_766 . . . ?
N7 N8 C3 N6 0.5(4) . . . . ?
N1 N12 C2 N11 180.0(3) . . . . ?
N1 N12 C1 N2 -179.6(3) . . . . ?
N1 N5 N6 C4 -164.5(3) . . . . ?
N1 N5 N6 C3 16.7(4) . . . . ?
N5 N6 C4 N7 -179.8(3) . . . . ?
N5 N6 C3 N8 179.1(3) . . . . ?
N2 N11 C2 N12 0.0(3) . . . . ?
N11 Ag1 N2 N11 41.2(3) 3_767 . . . ?
N11 Ag1 N2 C1 -141.4(3) 3_767 . . . ?
N11 N2 C1 N12 -0.7(4) . . . . ?
N8 Ag1 N2 N11 -38.7(2) 2_656 . . . ?
N8 Ag1 N2 C1 138.6(3) 2_656 . . . ?
N8 N7 C4 N6 1.1(4) . . . . ?
C4 N7 N8 Ag1 -147.8(2) . . . 2_646 ?
C4 N7 N8 C3 -1.0(4) . . . . ?
C4 N6 C3 N8 0.2(4) . . . . ?
C2 N12 N1 N5 -16.0(4) . . . . ?
C2 N12 C1 N2 0.7(4) . . . . ?
C1 N12 N1 N5 164.4(3) . . . . ?
C1 N12 C2 N11 -0.4(3) . . . . ?
C1 N2 N11 Ag1 133.8(2) . . . 3_767 ?
C1 N2 N11 C2 0.5(4) . . . . ?
C3 N6 C4 N7 -0.8(4) . . . . ?
O5 N4 N3 N10 -173.7(18) . . . . ?
O9 N10 N3 N4 5(2) . . . . ?
O2 N10 N3 N4 -178.2(15) . . . . ?
O1 N4 N3 N10 14.7(18) . . . . ?
N4A N3A N10A O9A 14.5(17) . . . . ?
N4A N3A N10A O2A -175.7(16) . . . . ?
N10A N3A N4A O5A -174.3(12) . . . . ?
N10A N3A N4A O1A 20(2) . . . . ?
